data_4113102
loop_
_publ_author_name
'Asha Rajapakshe'
'Nadine E. Gruhn'
'Dennis L. Lichtenberger'
'Rehan Basta'
'Atta M. Arif'
'Richard D. Ernst'

_publ_section_title
;
 Pentadienyls vs Cyclopentadienyls and Reversal of Metal-Ligand Bonding
 Affinity with Metal Oxidation State: Synthesis, Molecular Structures, and
 Electronic Structures of High-Valent Zirconium Pentadienyl Complexes
;
_journal_name_full 'Journal of the American Chemical Society'
_journal_page_first 14105
_journal_page_last 14116
_journal_paper_doi 10.1021/ja040123+
_journal_volume 126
_journal_year 2004
_chemical_formula_sum 'C13 H16 Br2 Zr'
_chemical_formula_weight 423.30
_chemical_name_systematic
;
 ?
;
_space_group_IT_number 2
_symmetry_cell_setting triclinic
_symmetry_space_group_name_Hall '-P 1'
_symmetry_space_group_name_H-M 'P -1'
_atom_sites_solution_hydrogens geom
_atom_sites_solution_primary direct
_atom_sites_solution_secondary difmap
_audit_creation_method SHELXL-97
_cell_angle_alpha 91.077(3)
_cell_angle_beta 103.919(4)
_cell_angle_gamma 104.246(4)
_cell_formula_units_Z 2
_cell_length_a 6.8198(3)
_cell_length_b 9.4658(7)
_cell_length_c 11.7016(8)
_cell_measurement_reflns_used 2334
_cell_measurement_temperature 150(1)
_cell_measurement_theta_max 27.485
_cell_measurement_theta_min 1.018
_cell_volume 708.22(8)
_computing_cell_refinement DENZO-SMN
_computing_data_collection 'Nonius COLLECT'
_computing_data_reduction DENZO-SMN
_computing_molecular_graphics 'WinGX, Ortep3'
_computing_structure_refinement 'SHELXL-97 (Sheldrick, 1997)'
_computing_structure_solution SIR97
_diffrn_ambient_temperature 150(1)
_diffrn_measured_fraction_theta_full 0.981
_diffrn_measured_fraction_theta_max 0.981
_diffrn_measurement_device_type 'Nonius KappaCCD Diffractometer'
_diffrn_measurement_method 'Phi plus Omega scan'
_diffrn_radiation_monochromator graphite
_diffrn_radiation_source 'fine-focus sealed tube'
_diffrn_radiation_type MoK\a
_diffrn_radiation_wavelength 0.71073
_diffrn_reflns_av_R_equivalents 0.0424
_diffrn_reflns_av_sigmaI/netI 0.0597
_diffrn_reflns_limit_h_max 8
_diffrn_reflns_limit_h_min -7
_diffrn_reflns_limit_k_max 12
_diffrn_reflns_limit_k_min -10
_diffrn_reflns_limit_l_max 13
_diffrn_reflns_limit_l_min -15
_diffrn_reflns_number 4897
_diffrn_reflns_theta_full 27.49
_diffrn_reflns_theta_max 27.49
_diffrn_reflns_theta_min 3.38
_exptl_absorpt_coefficient_mu 6.391
_exptl_absorpt_correction_T_max 0.8314
_exptl_absorpt_correction_T_min 0.2677
_exptl_absorpt_correction_type multi-scan
_exptl_absorpt_process_details 'DENZO-SMN (Otwinowski & Minor, 1997)'
_exptl_crystal_colour orange
_exptl_crystal_density_diffrn 1.985
_exptl_crystal_description plate
_exptl_crystal_F_000 408
_exptl_crystal_size_max 0.28
_exptl_crystal_size_mid 0.18
_exptl_crystal_size_min 0.03
_refine_diff_density_max 1.824
_refine_diff_density_min -1.726
_refine_diff_density_rms 0.249
_refine_ls_extinction_method none
_refine_ls_goodness_of_fit_ref 1.088
_refine_ls_hydrogen_treatment mixed
_refine_ls_matrix_type full
_refine_ls_number_parameters 209
_refine_ls_number_reflns 3181
_refine_ls_number_restraints 1
_refine_ls_restrained_S_all 1.088
_refine_ls_R_factor_all 0.0766
_refine_ls_R_factor_gt 0.0573
_refine_ls_shift/su_max 0.000
_refine_ls_shift/su_mean 0.000
_refine_ls_structure_factor_coef Fsqd
_refine_ls_weighting_details 'calc w=1/[\s^2^(Fo^2^)+(0.1035P)^2^+0.8011P] where P=(Fo^2^+2Fc^2^)/3'
_refine_ls_weighting_scheme calc
_refine_ls_wR_factor_gt 0.1539
_refine_ls_wR_factor_ref 0.1683
_reflns_number_gt 2486
_reflns_number_total 3181
_reflns_threshold_expression >2sigma(I)
_cod_data_source_file ja0401232B_s1_1.cif
_cod_data_source_block rde084
_cod_database_code 4113102

loop_
_symmetry_equiv_pos_as_xyz
'x, y, z'
'-x, -y, -z'

loop_
_atom_site_label
_atom_site_type_symbol
_atom_site_fract_x
_atom_site_fract_y
_atom_site_fract_z
_atom_site_U_iso_or_equiv
_atom_site_adp_type
_atom_site_occupancy
_atom_site_symmetry_multiplicity
_atom_site_calc_flag
_atom_site_refinement_flags
Zr1 Zr 0.64626(9) 0.69485(6) 0.24601(5) 0.0227(2) Uani 1 1 d .
Br1 Br 0.28771(10) 0.58613(9) 0.08962(7) 0.0377(2) Uani 1 1 d .
Br2 Br 0.49415(11) 0.79652(8) 0.40470(6) 0.0351(2) Uani 1 1 d .
C1 C 0.9832(10) 0.9190(7) 0.2828(7) 0.0304(15) Uani 1 1 d .
C2 C 0.9735(11) 0.8255(8) 0.1892(7) 0.0331(16) Uani 1 1 d .
C3 C 0.8030(13) 0.8017(8) 0.0886(7) 0.0343(16) Uani 1 1 d .
C4 C 0.6490(14) 0.8820(9) 0.0888(7) 0.0405(18) Uani 1 1 d D
C5 C 0.6721(13) 0.9792(8) 0.1808(7) 0.0360(16) Uani 1 1 d .
C6 C 0.8869(12) 1.0473(7) 0.2605(7) 0.0324(15) Uani 1 1 d .
C7 C 0.8807(16) 1.1240(9) 0.3750(8) 0.0416(19) Uani 1 1 d .
C8 C 1.017(2) 1.1569(10) 0.1936(10) 0.054(2) Uani 1 1 d .
C9 C 0.9166(11) 0.5781(8) 0.3558(7) 0.0344(16) Uani 1 1 d .
C10 C 0.7549(12) 0.5442(8) 0.4139(7) 0.0347(16) Uani 1 1 d .
C11 C 0.5780(12) 0.4536(8) 0.3338(8) 0.0377(17) Uani 1 1 d .
C12 C 0.6319(12) 0.4270(8) 0.2285(7) 0.0353(16) Uani 1 1 d .
C13 C 0.8412(12) 0.5048(8) 0.2399(7) 0.0354(17) Uani 1 1 d .
H1 H 1.095(14) 0.917(10) 0.365(9) 0.05(3) Uiso 1 1 d .
H2 H 1.060(11) 0.759(8) 0.197(7) 0.028(19) Uiso 1 1 d .
H3 H 0.791(14) 0.742(10) 0.028(9) 0.05(3) Uiso 1 1 d .
H4 H 0.515(10) 0.837(11) 0.028(8) 0.08(4) Uiso 1 1 d D
H5 H 0.580(11) 1.018(8) 0.201(6) 0.022(17) Uiso 1 1 d .
H7A H 0.778(14) 1.055(10) 0.426(9) 0.05(3) Uiso 1 1 d .
H7B H 0.836(17) 1.184(12) 0.357(10) 0.06(3) Uiso 1 1 d .
H7C H 1.03(2) 1.152(14) 0.431(13) 0.10(4) Uiso 1 1 d .
H8A H 1.028(17) 1.106(12) 0.115(10) 0.07(3) Uiso 1 1 d .
H8B H 0.95(2) 1.223(15) 0.164(12) 0.09(4) Uiso 1 1 d .
H8C H 1.170(14) 1.191(10) 0.251(8) 0.05(3) Uiso 1 1 d .
H9 H 1.056(13) 0.646(9) 0.382(7) 0.04(2) Uiso 1 1 d .
H10 H 0.750(10) 0.578(7) 0.493(6) 0.015(16) Uiso 1 1 d .
H11 H 0.448(15) 0.423(10) 0.355(8) 0.05(3) Uiso 1 1 d .
H12 H 0.541(14) 0.368(10) 0.156(8) 0.05(2) Uiso 1 1 d .
H13 H 0.926(13) 0.508(9) 0.184(8) 0.04(2) Uiso 1 1 d .

loop_
_atom_site_aniso_label
_atom_site_aniso_U_11
_atom_site_aniso_U_22
_atom_site_aniso_U_33
_atom_site_aniso_U_23
_atom_site_aniso_U_13
_atom_site_aniso_U_12
Zr1 0.0197(3) 0.0245(3) 0.0258(4) 0.0055(2) 0.0086(2) 0.0065(2)
Br1 0.0238(4) 0.0493(5) 0.0375(4) -0.0081(3) 0.0045(3) 0.0087(3)
Br2 0.0301(4) 0.0443(4) 0.0344(4) -0.0007(3) 0.0143(3) 0.0105(3)
C1 0.026(3) 0.028(3) 0.037(4) 0.009(3) 0.011(3) 0.003(3)
C2 0.035(4) 0.031(4) 0.044(4) 0.015(3) 0.025(3) 0.012(3)
C3 0.052(4) 0.025(3) 0.031(4) 0.007(3) 0.025(3) 0.005(3)
C4 0.056(5) 0.037(4) 0.025(4) 0.017(3) 0.002(3) 0.012(4)
C5 0.050(4) 0.036(4) 0.033(4) 0.010(3) 0.013(3) 0.026(3)
C6 0.044(4) 0.023(3) 0.034(4) 0.010(3) 0.015(3) 0.011(3)
C7 0.055(5) 0.031(4) 0.042(5) 0.009(4) 0.018(4) 0.011(4)
C8 0.077(7) 0.031(4) 0.054(6) 0.013(4) 0.034(5) -0.004(5)
C9 0.027(3) 0.025(3) 0.054(5) 0.017(3) 0.009(3) 0.010(3)
C10 0.043(4) 0.027(3) 0.038(4) 0.015(3) 0.015(3) 0.010(3)
C11 0.033(4) 0.033(4) 0.053(5) 0.016(3) 0.022(3) 0.007(3)
C12 0.042(4) 0.024(3) 0.039(4) 0.006(3) 0.014(3) 0.003(3)
C13 0.042(4) 0.031(4) 0.049(5) 0.019(3) 0.027(4) 0.021(3)

loop_
_atom_type_symbol
_atom_type_description
_atom_type_scat_dispersion_real
_atom_type_scat_dispersion_imag
_atom_type_scat_source
C C 0.0033 0.0016 'International Tables Vol C Tables 4.2.6.8 and 6.1.1.4'
H H 0.0000 0.0000 'International Tables Vol C Tables 4.2.6.8 and 6.1.1.4'
Br Br -0.2901 2.4595 'International Tables Vol C Tables 4.2.6.8 and 6.1.1.4'
Zr Zr -2.9673 0.5597 'International Tables Vol C Tables 4.2.6.8 and 6.1.1.4'

loop_
_geom_angle_atom_site_label_1
_geom_angle_atom_site_label_2
_geom_angle_atom_site_label_3
_geom_angle
C3 Zr1 C9 101.9(3)
C3 Zr1 C13 86.1(2)
C9 Zr1 C13 33.3(3)
C3 Zr1 C11 137.6(3)
C9 Zr1 C11 54.1(2)
C13 Zr1 C11 54.3(2)
C3 Zr1 C12 105.7(2)
C9 Zr1 C12 54.2(3)
C13 Zr1 C12 32.7(2)
C11 Zr1 C12 32.5(3)
C3 Zr1 C2 32.9(3)
C9 Zr1 C2 76.1(2)
C13 Zr1 C2 75.2(2)
C11 Zr1 C2 127.4(2)
C12 Zr1 C2 105.8(2)
C3 Zr1 C10 134.4(3)
C9 Zr1 C10 32.6(2)
C13 Zr1 C10 54.5(3)
C11 Zr1 C10 32.5(3)
C12 Zr1 C10 53.9(3)
C2 Zr1 C10 107.0(2)
C3 Zr1 C4 33.1(3)
C9 Zr1 C4 132.8(3)
C13 Zr1 C4 118.5(3)
C11 Zr1 C4 159.6(3)
C12 Zr1 C4 130.2(3)
C2 Zr1 C4 57.0(3)
C10 Zr1 C4 163.6(3)
C3 Zr1 Br2 134.46(17)
C9 Zr1 Br2 106.1(2)
C13 Zr1 Br2 134.53(19)
C11 Zr1 Br2 87.84(19)
C12 Zr1 Br2 119.78(18)
C2 Zr1 Br2 125.01(17)
C10 Zr1 Br2 80.02(18)
C4 Zr1 Br2 105.3(2)
C3 Zr1 Br1 90.2(2)
C9 Zr1 Br1 131.84(18)
C13 Zr1 Br1 103.5(2)
C11 Zr1 Br1 86.03(19)
C12 Zr1 Br1 77.63(19)
C2 Zr1 Br1 122.74(18)
C10 Zr1 Br1 118.20(18)
C4 Zr1 Br1 77.05(19)
Br2 Zr1 Br1 96.95(3)
C3 Zr1 C1 56.0(3)
C9 Zr1 C1 79.9(2)
C13 Zr1 C1 94.8(2)
C11 Zr1 C1 132.3(2)
C12 Zr1 C1 127.4(2)
C2 Zr1 C1 30.7(2)
C10 Zr1 C1 101.1(2)
C4 Zr1 C1 63.4(2)
Br2 Zr1 C1 94.51(16)
Br1 Zr1 C1 140.39(16)
C3 Zr1 C5 54.8(2)
C9 Zr1 C5 131.6(2)
C13 Zr1 C5 137.5(2)
C11 Zr1 C5 167.5(3)
C12 Zr1 C5 159.0(2)
C2 Zr1 C5 63.0(2)
C10 Zr1 C5 144.2(2)
C4 Zr1 C5 28.9(2)
Br2 Zr1 C5 79.81(16)
Br1 Zr1 C5 93.39(17)
C1 Zr1 C5 51.7(2)
C2 C1 C6 119.5(7)
C2 C1 Zr1 69.1(4)
C6 C1 Zr1 101.8(4)
C2 C1 H1 118(5)
C6 C1 H1 121(5)
Zr1 C1 H1 112(5)
C1 C2 C3 119.6(7)
C1 C2 Zr1 80.3(4)
C3 C2 Zr1 71.2(4)
C1 C2 H2 121(5)
C3 C2 H2 118(5)
Zr1 C2 H2 106(5)
C2 C3 C4 117.1(7)
C2 C3 Zr1 75.8(4)
C4 C3 Zr1 78.0(4)
C2 C3 H3 122(6)
C4 C3 H3 121(6)
Zr1 C3 H3 117(7)
C5 C4 C3 120.8(7)
C5 C4 Zr1 84.1(5)
C3 C4 Zr1 68.9(4)
C5 C4 H4 125(7)
C3 C4 H4 112(7)
Zr1 C4 H4 102(7)
C4 C5 C6 120.1(7)
C4 C5 Zr1 66.9(4)
C6 C5 Zr1 96.5(4)
C4 C5 H5 130(5)
C6 C5 H5 109(5)
Zr1 C5 H5 113(5)
C5 C6 C1 103.5(6)
C5 C6 C7 113.2(7)
C1 C6 C7 112.1(6)
C5 C6 C8 109.9(7)
C1 C6 C8 108.3(7)
C7 C6 C8 109.6(7)
C6 C7 H7A 115(5)
C6 C7 H7B 105(9)
H7A C7 H7B 107(10)
C6 C7 H7C 109(8)
H7A C7 H7C 106(9)
H7B C7 H7C 116(10)
C6 C8 H8A 111(6)
C6 C8 H8B 112(9)
H8A C8 H8B 100(10)
C6 C8 H8C 106(5)
H8A C8 H8C 108(8)
H8B C8 H8C 120(10)
C10 C9 C13 108.5(7)
C10 C9 Zr1 75.1(4)
C13 C9 Zr1 73.7(4)
C10 C9 H9 130(5)
C13 C9 H9 122(5)
Zr1 C9 H9 113(5)
C9 C10 C11 107.5(7)
C9 C10 Zr1 72.3(4)
C11 C10 Zr1 73.1(4)
C9 C10 H10 130(4)
C11 C10 H10 122(4)
Zr1 C10 H10 117(4)
C12 C11 C10 108.6(7)
C12 C11 Zr1 74.1(4)
C10 C11 Zr1 74.4(4)
C12 C11 H11 131(6)
C10 C11 H11 121(6)
Zr1 C11 H11 116(6)
C11 C12 C13 108.4(7)
C11 C12 Zr1 73.4(4)
C13 C12 Zr1 72.9(4)
C11 C12 H12 127(5)
C13 C12 H12 124(5)
Zr1 C12 H12 118(5)
C12 C13 C9 107.0(7)
C12 C13 Zr1 74.5(4)
C9 C13 Zr1 73.0(4)
C12 C13 H13 129(5)
C9 C13 H13 124(5)
Zr1 C13 H13 120(5)

loop_
_geom_bond_atom_site_label_1
_geom_bond_atom_site_label_2
_geom_bond_distance
Zr1 C3 2.458(7)
Zr1 C9 2.487(7)
Zr1 C13 2.495(7)
Zr1 C11 2.506(7)
Zr1 C12 2.516(7)
Zr1 C2 2.518(7)
Zr1 C10 2.523(7)
Zr1 C4 2.577(7)
Zr1 Br2 2.6079(9)
Zr1 Br1 2.6316(9)
Zr1 C1 2.657(7)
Zr1 C5 2.786(7)
C1 C2 1.374(10)
C1 C6 1.515(9)
C1 H1 1.08(9)
C2 C3 1.412(11)
C2 H2 0.95(7)
C3 C4 1.440(11)
C3 H3 0.87(10)
C4 C5 1.356(11)
C4 H4 1.00(2)
C5 C6 1.512(11)
C5 H5 0.88(8)
C6 C7 1.527(11)
C6 C8 1.547(11)
C7 H7A 1.13(10)
C7 H7B 0.72(11)
C7 H7C 1.04(14)
C8 H8A 1.06(12)
C8 H8B 0.88(13)
C8 H8C 1.06(9)
C9 C10 1.406(11)
C9 C13 1.428(12)
C9 H9 0.98(8)
C10 C11 1.409(11)
C10 H10 0.98(7)
C11 C12 1.404(11)
C11 H11 0.95(10)
C12 C13 1.409(11)
C12 H12 0.99(9)
C13 H13 0.97(9)

loop_
_geom_torsion_atom_site_label_1
_geom_torsion_atom_site_label_2
_geom_torsion_atom_site_label_3
_geom_torsion_atom_site_label_4
_geom_torsion
C3 Zr1 C1 C2 -32.0(4)
C9 Zr1 C1 C2 79.9(5)
C13 Zr1 C1 C2 50.0(5)
C11 Zr1 C1 C2 94.2(5)
C12 Zr1 C1 C2 52.0(5)
C10 Zr1 C1 C2 104.7(5)
C4 Zr1 C1 C2 -69.7(5)
Br2 Zr1 C1 C2 -174.6(4)
Br1 Zr1 C1 C2 -68.0(5)
C5 Zr1 C1 C2 -101.3(5)
C3 Zr1 C1 C6 85.3(5)
C9 Zr1 C1 C6 -162.8(5)
C13 Zr1 C1 C6 167.3(5)
C11 Zr1 C1 C6 -148.5(4)
C12 Zr1 C1 C6 169.3(4)
C2 Zr1 C1 C6 117.3(7)
C10 Zr1 C1 C6 -138.0(5)
C4 Zr1 C1 C6 47.6(5)
Br2 Zr1 C1 C6 -57.3(4)
Br1 Zr1 C1 C6 49.3(6)
C5 Zr1 C1 C6 16.0(4)
C6 C1 C2 C3 -30.3(10)
Zr1 C1 C2 C3 61.8(6)
C6 C1 C2 Zr1 -92.0(6)
C3 Zr1 C2 C1 126.0(7)
C9 Zr1 C2 C1 -93.5(5)
C13 Zr1 C2 C1 -127.9(5)
C11 Zr1 C2 C1 -111.9(5)
C12 Zr1 C2 C1 -139.4(4)
C10 Zr1 C2 C1 -83.0(5)
C4 Zr1 C2 C1 92.6(5)
Br2 Zr1 C2 C1 6.6(5)
Br1 Zr1 C2 C1 135.4(4)
C5 Zr1 C2 C1 59.8(4)
C9 Zr1 C2 C3 140.5(5)
C13 Zr1 C2 C3 106.1(5)
C11 Zr1 C2 C3 122.1(5)
C12 Zr1 C2 C3 94.6(5)
C10 Zr1 C2 C3 151.0(4)
C4 Zr1 C2 C3 -33.4(4)
Br2 Zr1 C2 C3 -119.4(4)
Br1 Zr1 C2 C3 9.3(5)
C1 Zr1 C2 C3 -126.0(7)
C5 Zr1 C2 C3 -66.3(4)
C1 C2 C3 C4 1.7(10)
Zr1 C2 C3 C4 68.2(6)
C1 C2 C3 Zr1 -66.5(6)
C9 Zr1 C3 C2 -39.2(5)
C13 Zr1 C3 C2 -68.6(4)
C11 Zr1 C3 C2 -87.9(5)
C12 Zr1 C3 C2 -95.0(4)
C10 Zr1 C3 C2 -40.5(6)
C4 Zr1 C3 C2 122.3(7)
Br2 Zr1 C3 C2 87.9(5)
Br1 Zr1 C3 C2 -172.2(4)
C1 Zr1 C3 C2 29.8(4)
C5 Zr1 C3 C2 93.8(5)
C9 Zr1 C3 C4 -161.4(5)
C13 Zr1 C3 C4 169.1(5)
C11 Zr1 C3 C4 149.8(5)
C12 Zr1 C3 C4 142.7(5)
C2 Zr1 C3 C4 -122.3(7)
C10 Zr1 C3 C4 -162.8(4)
Br2 Zr1 C3 C4 -34.4(6)
Br1 Zr1 C3 C4 65.5(4)
C1 Zr1 C3 C4 -92.5(5)
C5 Zr1 C3 C4 -28.5(4)
C2 C3 C4 C5 2.0(11)
Zr1 C3 C4 C5 69.0(7)
C2 C3 C4 Zr1 -67.0(6)
C3 Zr1 C4 C5 -126.3(8)
C9 Zr1 C4 C5 -101.2(6)
C13 Zr1 C4 C5 -138.7(5)
C11 Zr1 C4 C5 157.6(7)
C12 Zr1 C4 C5 -176.1(5)
C2 Zr1 C4 C5 -93.1(6)
C10 Zr1 C4 C5 -78.1(11)
Br2 Zr1 C4 C5 29.0(6)
Br1 Zr1 C4 C5 122.8(5)
C1 Zr1 C4 C5 -58.4(5)
C9 Zr1 C4 C3 25.1(6)
C13 Zr1 C4 C3 -12.4(6)
C11 Zr1 C4 C3 -76.1(9)
C12 Zr1 C4 C3 -49.8(6)
C2 Zr1 C4 C3 33.2(4)
C10 Zr1 C4 C3 48.2(11)
Br2 Zr1 C4 C3 155.3(4)
Br1 Zr1 C4 C3 -110.9(5)
C1 Zr1 C4 C3 68.0(5)
C5 Zr1 C4 C3 126.3(8)
C3 C4 C5 C6 22.9(11)
Zr1 C4 C5 C6 84.0(6)
C3 C4 C5 Zr1 -61.1(6)
C3 Zr1 C5 C4 32.6(5)
C9 Zr1 C5 C4 105.8(6)
C13 Zr1 C5 C4 59.1(7)
C11 Zr1 C5 C4 -142.1(11)
C12 Zr1 C5 C4 8.4(10)
C2 Zr1 C5 C4 70.1(6)
C10 Zr1 C5 C4 151.7(5)
Br2 Zr1 C5 C4 -151.7(5)
Br1 Zr1 C5 C4 -55.2(5)
C1 Zr1 C5 C4 104.2(6)
C3 Zr1 C5 C6 -87.4(5)
C9 Zr1 C5 C6 -14.2(6)
C13 Zr1 C5 C6 -60.9(6)
C11 Zr1 C5 C6 97.9(12)
C12 Zr1 C5 C6 -111.6(7)
C2 Zr1 C5 C6 -49.9(4)
C10 Zr1 C5 C6 31.7(7)
C4 Zr1 C5 C6 -120.0(7)
Br2 Zr1 C5 C6 88.4(4)
Br1 Zr1 C5 C6 -175.2(4)
C1 Zr1 C5 C6 -15.7(4)
C4 C5 C6 C1 -44.5(9)
Zr1 C5 C6 C1 22.6(5)
C4 C5 C6 C7 -166.1(7)
Zr1 C5 C6 C7 -99.0(6)
C4 C5 C6 C8 71.1(9)
Zr1 C5 C6 C8 138.1(6)
C2 C1 C6 C5 48.3(8)
Zr1 C1 C6 C5 -24.1(6)
C2 C1 C6 C7 170.7(7)
Zr1 C1 C6 C7 98.2(6)
C2 C1 C6 C8 -68.3(9)
Zr1 C1 C6 C8 -140.8(6)
C3 Zr1 C9 C10 -178.2(5)
C13 Zr1 C9 C10 -114.8(6)
C11 Zr1 C9 C10 -36.9(4)
C12 Zr1 C9 C10 -77.3(5)
C2 Zr1 C9 C10 161.1(5)
C4 Zr1 C9 C10 168.1(4)
Br2 Zr1 C9 C10 38.2(5)
Br1 Zr1 C9 C10 -77.1(5)
C1 Zr1 C9 C10 130.0(5)
C5 Zr1 C9 C10 128.7(5)
C3 Zr1 C9 C13 -63.4(4)
C11 Zr1 C9 C13 77.9(5)
C12 Zr1 C9 C13 37.5(4)
C2 Zr1 C9 C13 -84.1(4)
C10 Zr1 C9 C13 114.8(6)
C4 Zr1 C9 C13 -77.1(5)
Br2 Zr1 C9 C13 153.0(4)
Br1 Zr1 C9 C13 37.7(5)
C1 Zr1 C9 C13 -115.2(4)
C5 Zr1 C9 C13 -116.5(4)
C13 C9 C10 C11 -1.6(8)
Zr1 C9 C10 C11 65.1(5)
C13 C9 C10 Zr1 -66.7(5)
C3 Zr1 C10 C9 2.5(6)
C13 Zr1 C10 C9 37.7(5)
C11 Zr1 C10 C9 115.3(7)
C12 Zr1 C10 C9 78.3(5)
C2 Zr1 C10 C9 -19.2(5)
C4 Zr1 C10 C9 -32.3(12)
Br2 Zr1 C10 C9 -142.9(5)
Br1 Zr1 C10 C9 124.5(4)
C1 Zr1 C10 C9 -50.2(5)
C5 Zr1 C10 C9 -86.4(6)
C3 Zr1 C10 C11 -112.8(5)
C9 Zr1 C10 C11 -115.3(7)
C13 Zr1 C10 C11 -77.5(5)
C12 Zr1 C10 C11 -37.0(4)
C2 Zr1 C10 C11 -134.5(5)
C4 Zr1 C10 C11 -147.6(9)
Br2 Zr1 C10 C11 101.8(4)
Br1 Zr1 C10 C11 9.2(5)
C1 Zr1 C10 C11 -165.5(4)
C5 Zr1 C10 C11 158.4(5)
C9 C10 C11 C12 2.2(8)
Zr1 C10 C11 C12 66.8(5)
C9 C10 C11 Zr1 -64.6(5)
C3 Zr1 C11 C12 -12.8(7)
C9 Zr1 C11 C12 -78.1(5)
C13 Zr1 C11 C12 -36.7(5)
C2 Zr1 C11 C12 -55.9(6)
C10 Zr1 C11 C12 -115.1(7)
C4 Zr1 C11 C12 39.2(10)
Br2 Zr1 C11 C12 170.2(5)
Br1 Zr1 C11 C12 73.1(5)
C1 Zr1 C11 C12 -95.7(5)
C5 Zr1 C11 C12 160.8(10)
C3 Zr1 C11 C10 102.3(6)
C9 Zr1 C11 C10 37.0(5)
C13 Zr1 C11 C10 78.3(5)
C12 Zr1 C11 C10 115.1(7)
C2 Zr1 C11 C10 59.2(6)
C4 Zr1 C11 C10 154.2(7)
Br2 Zr1 C11 C10 -74.7(4)
Br1 Zr1 C11 C10 -171.9(4)
C1 Zr1 C11 C10 19.4(6)
C5 Zr1 C11 C10 -84.1(12)
C10 C11 C12 C13 -2.0(8)
Zr1 C11 C12 C13 65.0(5)
C10 C11 C12 Zr1 -67.0(5)
C3 Zr1 C12 C11 171.1(5)
C9 Zr1 C12 C11 77.6(5)
C13 Zr1 C12 C11 115.9(7)
C2 Zr1 C12 C11 136.8(5)
C10 Zr1 C12 C11 37.1(5)
C4 Zr1 C12 C11 -163.2(5)
Br2 Zr1 C12 C11 -11.3(5)
Br1 Zr1 C12 C11 -102.3(5)
C1 Zr1 C12 C11 112.2(5)
C5 Zr1 C12 C11 -168.5(6)
C3 Zr1 C12 C13 55.2(5)
C9 Zr1 C12 C13 -38.3(5)
C11 Zr1 C12 C13 -115.9(7)
C2 Zr1 C12 C13 20.9(5)
C10 Zr1 C12 C13 -78.8(5)
C4 Zr1 C12 C13 80.9(6)
Br2 Zr1 C12 C13 -127.2(4)
Br1 Zr1 C12 C13 141.8(5)
C1 Zr1 C12 C13 -3.8(6)
C5 Zr1 C12 C13 75.6(8)
C11 C12 C13 C9 1.0(8)
Zr1 C12 C13 C9 66.3(5)
C11 C12 C13 Zr1 -65.3(5)
C10 C9 C13 C12 0.4(8)
Zr1 C9 C13 C12 -67.3(5)
C10 C9 C13 Zr1 67.7(5)
C3 Zr1 C13 C12 -127.6(5)
C9 Zr1 C13 C12 113.7(7)
C11 Zr1 C13 C12 36.5(5)
C2 Zr1 C13 C12 -159.2(5)
C10 Zr1 C13 C12 76.8(5)
C4 Zr1 C13 C12 -120.8(5)
Br2 Zr1 C13 C12 75.9(5)
Br1 Zr1 C13 C12 -38.4(5)
C1 Zr1 C13 C12 177.0(5)
C5 Zr1 C13 C12 -149.1(4)
C3 Zr1 C13 C9 118.7(4)
C11 Zr1 C13 C9 -77.2(5)
C12 Zr1 C13 C9 -113.7(7)
C2 Zr1 C13 C9 87.1(5)
C10 Zr1 C13 C9 -36.9(4)
C4 Zr1 C13 C9 125.5(4)
Br2 Zr1 C13 C9 -37.8(5)
Br1 Zr1 C13 C9 -152.1(4)
C1 Zr1 C13 C9 63.3(4)
C5 Zr1 C13 C9 97.3(5)
